data_4519022
loop_
_publ_author_name
'Huke, Cameron D.'
'Taylor, Laurence J.'
'Argent, Stephen P.'
'Kays, Deborah L.'

_publ_section_title
;
 Catalyst-free Hydrophosphinylation of Isocyanates and Isothiocyanates
 under Low-Added-Solvent Conditions
;
_journal_issue 32
_journal_name_full 'ACS Sustainable Chemistry &amp; Engineering'
_journal_page_first 10704
_journal_page_last 10709
_journal_paper_doi 10.1021/acssuschemeng.1c02907
_journal_volume 9
_journal_year 2021
_chemical_formula_moiety '2(C20 H18 N O2 P), 1[C7H8]'
_chemical_formula_sum 'C47.01 H44.01 N2 O4 P2'
_chemical_formula_weight 762.91
_space_group_crystal_system triclinic
_space_group_IT_number 2
_space_group_name_Hall '-P 1'
_space_group_name_H-M_alt 'P -1'
_atom_sites_solution_hydrogens mixed
_atom_sites_solution_primary dual
_atom_sites_solution_secondary difmap
_audit_creation_date 2021-02-18
_audit_creation_method
;
Olex2 1.3
(compiled 2020.11.12 svn.r5f609507 for OlexSys, GUI svn.r6257)
;
_cell_angle_alpha 82.043(2)
_cell_angle_beta 85.124(2)
_cell_angle_gamma 82.282(2)
_cell_formula_units_Z 1
_cell_length_a 8.7408(2)
_cell_length_b 10.3990(3)
_cell_length_c 11.2630(3)
_cell_measurement_reflns_used 16146
_cell_measurement_temperature 120(2)
_cell_measurement_theta_max 74.9160
_cell_measurement_theta_min 3.9600
_cell_volume 1002.41(5)
_computing_cell_refinement 'CrysAlisPro 1.171.40.67a (Rigaku OD, 2019)'
_computing_data_collection 'CrysAlisPro 1.171.40.67a (Rigaku OD, 2019)'
_computing_data_reduction 'CrysAlisPro 1.171.40.67a (Rigaku OD, 2019)'
_computing_molecular_graphics 'Olex2 1.3 (Dolomanov et al., 2009)'
_computing_publication_material 'Olex2 1.3 (Dolomanov et al., 2009)'
_computing_structure_refinement 'SHELXL 2018/3 (Sheldrick, 2015)'
_computing_structure_solution 'SHELXD  (Sheldrick, 2008)'
_diffrn_ambient_environment 'N2 gas'
_diffrn_ambient_temperature 120(2)
_diffrn_crystal_treatment 'flash frozen in gaseous N2'
_diffrn_detector 'Hybrid Pixel Array Detector'
_diffrn_detector_area_resol_mean 5.8140
_diffrn_detector_type 'PILATUS3 R 200K Hybrid Pixel Array Detector'
_diffrn_measured_fraction_theta_full 0.996
_diffrn_measured_fraction_theta_max 0.971
_diffrn_measurement_details
;
List of Runs (angles in degrees, time in seconds):

  # Type    Start    End  Width  t~exp~   \w     \q     \k     \f   Frames
--------------------------------------------------------------------------
  1  \w    -21.00  30.00   0.50    1.00    --    0.00 -82.00  30.00  102
  2  \w      7.00  43.00   0.50    1.00    --   34.00  72.00 103.75   72
  3  \w     49.00  76.00   0.50    1.00    --   34.00  72.00 103.75   54
  4  \w      1.00  26.00   0.50    1.00    --   38.00 -40.00-128.20   50
  5  \w     30.00  59.00   0.50    1.00    --   38.00 -40.00-128.20   58
  6  \w    -43.00  -4.00   0.50    1.00    --   38.00 -40.00-128.20   78
  7  \w     17.00  43.00   0.50    1.00    --   42.00  71.00 -36.11   52
  8  \w     63.00  94.00   0.50    1.00    --   42.00  71.00 -36.11   62
  9  \w     13.00  46.00   0.50    1.00    --   42.00  72.00-177.65   66
 10  \w     21.00  61.00   0.50    4.00    --   50.00  72.00-117.67   80
 11  \w     31.00  58.00   0.50    4.00    --   54.00  73.00 -16.33   54
 12  \w    101.00 135.00   0.50    4.00    --   58.00  71.00  81.27   68
 13  \w    115.00 141.00   0.50    4.00    --   58.00  73.00 -86.30   52
 14  \w     30.00  56.00   0.50    4.00    --   58.00  71.00  81.27   52
 15  \w     28.00  56.00   0.50    4.00    --   58.00  73.00 -86.30   56
 16  \w     32.00  67.00   0.50    4.00    --   62.00  73.00 154.37   70
 17  \w     36.00  67.00   0.50    4.00    --   66.00  74.00  83.13   62
 18  \w     36.00  71.00   0.50    4.00    --   66.00  73.00 169.22   70
 19  \w     38.00  64.00   0.50    4.00    --   66.00  70.00 -53.46   52
 20  \w    102.00 149.00   0.50    4.00    --   66.00  70.00 -53.46   94
 21  \w     40.00  80.00   0.50    4.00    --   70.00  75.00 -21.44   80
 22  \w     40.00  72.00   0.50    4.00    --   70.00  73.00  13.33   64
 23  \w     97.00 123.00   0.50    4.00    --   70.00  75.00 -21.44   52
 24  \w    119.00 158.00   0.50    4.00    --   70.00  74.00-179.12   78
 25  \w     40.00  83.00   0.50    4.00    --   70.00  74.00-179.12   86
 26  \w     45.00 103.00   0.50    4.00    --   74.00  71.00  79.48  116
 27  \w     46.00  72.00   0.50    4.00    --   74.00  75.00  32.39   52
 28  \w    138.00 163.00   0.50    4.00    --   74.00  71.00  79.48   50
 29  \w    118.00 161.00   0.50    4.00    --   78.00  71.00-105.35   86
 30  \w     49.00  74.00   0.50    4.00    --   78.00  71.00-105.35   50
 31  \w    118.00 170.00   0.50    4.00    --   82.00  75.00  94.41  104
 32  \w     51.00  96.00   0.50    4.00    --   82.00  75.00  94.41   90
 33  \w     80.00 154.00   0.50    4.00    --   98.00  61.00 120.00  148
 34  \w    125.00 153.00   0.50    4.00    --   98.00  61.00-150.00   56
 35  \w     74.00 186.00   0.50    4.00    --   98.00  61.00   0.00  224
 36  \w     72.00 151.00   0.50    4.00    --   98.00  61.00-120.00  158
 37  \w     72.00 117.00   0.50    4.00    --   98.00  61.00-150.00   90
 38  \w     44.00  71.00   0.50    4.00    --   98.00 -82.00 -30.00   54
 39  \w     11.00 123.00   0.50    4.00    --   98.00 -61.00  90.00  224
 40  \w    152.00 177.00   0.50    4.00    --   98.00  77.00 150.00   50
 41  \w     15.00 120.00   0.50    4.00    --   98.00 -61.00 -60.00  210
 42  \w    115.00 150.00   0.50    4.00    --   98.00  77.00 150.00   70
 43  \w     75.00 166.00   0.50    4.00    --   98.00  61.00  60.00  182
 44  \w     73.00 179.00   0.50    4.00    --   98.00  61.00-180.00  212
 45  \w     39.00  93.00   0.50    4.00    --   98.00 -61.00-150.00  108
 46  \w     18.00 126.00   0.50    4.00    --   98.00 -82.00  90.00  216
 47  \w    133.00 159.00   0.50    4.00    --   98.00  61.00 -30.00   52
 48  \w     72.00 116.00   0.50    4.00    --   98.00  61.00 -30.00   88
 49  \w     62.00 131.00   0.50    4.00    --   98.00 -82.00-150.00  138
 50  \w    150.00 176.00   0.50    4.00    --   98.00  65.00 138.83   52
 51  \w     73.00 123.00   0.50    4.00    --   98.00  65.00 138.83  100
 52  \w     12.00  51.00   0.50    4.00    --   98.00 -82.00-150.00   78
 53  \w    127.00 181.00   0.50    4.00    --   98.00  61.00  30.00  108
 54  \w     77.00 116.00   0.50    4.00    --   98.00 -82.00 -30.00   78
 55  \w     73.00 116.00   0.50    4.00    --   98.00  61.00  30.00   86
 56  \w    132.00 165.00   0.50    4.00    --   98.00  61.00 -60.00   66
 57  \w    133.00 177.00   0.50    4.00    --   98.00  61.00 -90.00   88
 58  \w     72.00 120.00   0.50    4.00    --   98.00  61.00 -90.00   96
 59  \w     72.00 114.00   0.50    4.00    --   98.00  61.00 -60.00   84
;
_diffrn_measurement_device '\k-geometry diffractometer'
_diffrn_measurement_device_type 'XtalLAB PRO MM007, PILATUS3 R 200K'
_diffrn_measurement_method '\w scans'
_diffrn_measurement_specimen_support 'MiTeGen micromount'
_diffrn_orient_matrix_type 'CrysAlisPro convention (1999,Acta A55,543-557)'
_diffrn_orient_matrix_UB_11 -0.0034813000
_diffrn_orient_matrix_UB_12 0.0454594000
_diffrn_orient_matrix_UB_13 -0.1359711000
_diffrn_orient_matrix_UB_21 -0.1341038000
_diffrn_orient_matrix_UB_22 -0.0805277000
_diffrn_orient_matrix_UB_23 -0.0061109000
_diffrn_orient_matrix_UB_31 -0.1174043000
_diffrn_orient_matrix_UB_32 0.1190591000
_diffrn_orient_matrix_UB_33 0.0252343000
_diffrn_radiation_monochromator mirror
_diffrn_radiation_probe x-ray
_diffrn_radiation_type 'Cu K\a'
_diffrn_radiation_wavelength 1.54184
_diffrn_reflns_av_R_equivalents 0.0215
_diffrn_reflns_av_unetI/netI 0.0120
_diffrn_reflns_Laue_measured_fraction_full 0.996
_diffrn_reflns_Laue_measured_fraction_max 0.971
_diffrn_reflns_limit_h_max 10
_diffrn_reflns_limit_h_min -10
_diffrn_reflns_limit_k_max 12
_diffrn_reflns_limit_k_min -13
_diffrn_reflns_limit_l_max 14
_diffrn_reflns_limit_l_min -14
_diffrn_reflns_number 20755
_diffrn_reflns_point_group_measured_fraction_full 0.996
_diffrn_reflns_point_group_measured_fraction_max 0.971
_diffrn_reflns_theta_full 67.684
_diffrn_reflns_theta_max 75.323
_diffrn_reflns_theta_min 3.972
_diffrn_source 'rotating anode'
_diffrn_source_type 'MicroMax 007 HF'
_exptl_absorpt_coefficient_mu 1.354
_exptl_absorpt_correction_T_max 1.000
_exptl_absorpt_correction_T_min 0.615
_exptl_absorpt_correction_type gaussian
_exptl_absorpt_process_details
;
CrysAlisPro 1.171.40.67a (Rigaku Oxford Diffraction, 2019)
Numerical absorption correction based on gaussian integration over
			a multifaceted crystal model
Empirical absorption correction using spherical harmonics,
 implemented in SCALE3 ABSPACK scaling algorithm.
;
_exptl_crystal_colour 'clear light colourless'
_exptl_crystal_colour_lustre clear
_exptl_crystal_colour_modifier light
_exptl_crystal_colour_primary colourless
_exptl_crystal_density_diffrn 1.264
_exptl_crystal_description cube
_exptl_crystal_F_000 402
_exptl_crystal_recrystallization_method 'Recrystalised from 3 toluene : 1 ethanol at -30C.'
_exptl_crystal_size_max 0.301
_exptl_crystal_size_mid 0.198
_exptl_crystal_size_min 0.167
_refine_diff_density_max 0.330
_refine_diff_density_min -0.365
_refine_diff_density_rms 0.043
_refine_ls_extinction_method none
_refine_ls_goodness_of_fit_ref 1.049
_refine_ls_hydrogen_treatment mixed
_refine_ls_matrix_type full
_refine_ls_number_parameters 401
_refine_ls_number_reflns 4008
_refine_ls_number_restraints 1089
_refine_ls_restrained_S_all 0.978
_refine_ls_R_factor_all 0.0366
_refine_ls_R_factor_gt 0.0352
_refine_ls_shift/su_max 0.001
_refine_ls_shift/su_mean 0.000
_refine_ls_structure_factor_coef Fsqd
_refine_ls_weighting_details 'w=1/[\s^2^(Fo^2^)+(0.0436P)^2^+0.4303P] where P=(Fo^2^+2Fc^2^)/3'
_refine_ls_weighting_scheme calc
_refine_ls_wR_factor_gt 0.0898
_refine_ls_wR_factor_ref 0.0905
_reflns_Friedel_coverage 0.000
_reflns_number_gt 3851
_reflns_number_total 4008
_reflns_threshold_expression 'I > 2\s(I)'
_cod_data_source_file sc1c02907_si_002.cif
_cod_data_source_block ochdkj
_cod_database_code 4519022
_nottingham_internal_coll_name OCHDKJ
_nottingham_internal_coll_number 18863
_nottingham_internal_coll_client CH/DLK
_nottingham_internal_coll_type custom
_nottingham_internal_coll_frame_method '\w scans'
_nottingham_internal_coll_frame_time '1.00, 4.00'
_nottingham_internal_coll_frame_width 0.50
_nottingham_internal_coll_user pcxch6
_nottingham_internal_coll_date 27/11/2020
_nottingham_internal_coll_location NOTTS
_nottingham_internal_coll_instrument 'XtalLAB PRO, A00000876'
_nottingham_internal_process_date 03/12/2020
_nottingham_internal_process_user pcxch6
_nottingham_internal_solution_date 13/2/2021
_nottingham_internal_solution_user pcxch6
_nottingham_internal_refinement_date 13/2/2021
_nottingham_internal_refinement_user pcxch6
_nottingham_internal_self_archive_date 16/02/2021
_nottingham_internal_self_validation_date 16/02/2021
_nottingham_internal_self_validation_user pcxch6
_nottingham_internal_validation_date 17/02/2021
_nottingham_internal_validation_user pczspa
_nottingham_internal_archive_date 17/02/2021
_shelx_shelxl_version_number 2018/3
_chemical_oxdiff_formula 'C20 H18 N1 O2 P1'
_chemical_oxdiff_usercomment 'OCHDKJ #18863 MM-733 for CH/DLK in fomblin film on a micromount'
_shelx_space_group_comment
;
The symmetry employed for this shelxl refinement is uniquely defined
by the following loop, which should always be used as a source of
symmetry information in preference to the above space-group names.
They are only intended as comments.
;
_shelx_estimated_absorpt_t_max 0.805
_shelx_estimated_absorpt_t_min 0.686
_reflns_odcompleteness_completeness 99.69
_reflns_odcompleteness_iscentric 1
_reflns_odcompleteness_theta 66.97
_olex2_refinement_description
;
1. Fixed Uiso
 At 1.2 times of:
  All C(H) groups, All C(H,H) groups, All N(H) groups
 At 1.5 times of:
  All C(H,H,H) groups
2. Restrained distances
 C27-C21
 1.51 with sigma of 0.02
 C21-C26 = C21-C22 = C25-C24
 1.39 with sigma of 0.02
 C26-C25 = C24-C23 = C23-C22
 1.38 with sigma of 0.02
 N1-H1
 0.88 with sigma of 0.02
 C21-C25
 2.42 with sigma of 0.04
 C26-C24
 2.39 with sigma of 0.04
 C21-C23
 2.41 with sigma of 0.04
 C25-C23 = C24-C22
 2.4 with sigma of 0.04
 C27-C26 = C27-C22
 2.52 with sigma of 0.04
 N1-C14B \\sim N1-C14A \\sim N1-C14C
 with sigma of 0.01
 C21-C26 \\sim C26-C25 \\sim C25-C24 \\sim C24-C23 \\sim C23-C22 \\sim C22-C21
 with sigma of 0.02
 C21-C23 \\sim C21-C25 \\sim C22-C24 \\sim C26-C22 \\sim C25-C23 \\sim C26-C24
 with sigma of 0.04
 C27-C22 \\sim C27-C26
 with sigma of 0.04
 C15B-C14B \\sim C15C-C14C \\sim C15A-C14A
 with sigma of 0.01
 N1-C15A \\sim N1-C15B \\sim N1-C15C
 with sigma of 0.02
3. Restrained planarity
 C15C, C16C, C17C, C18C, C19C, C20C
 with sigma of 0.1
 C15A, C16A, C17A, C18A, C19A, C20A
 with sigma of 0.1
 C15B, C16B, C17B, C18B, C19B, C20B
 with sigma of 0.1
 C14C, C15C, C16C, C20C
 with sigma of 0.1
 C14B, C15B, C16B, C20B
 with sigma of 0.1
 C14A, C15A, C16A, C20A
 with sigma of 0.1
4. Uiso/Uaniso restraints and constraints
C14A \\sim C15A \\sim C16A \\sim C17A \\sim C18A \\sim C19A \\sim C20A \\sim
C14B \\sim C15B \\sim C16B \\sim C17B \\sim C18B \\sim C19B \\sim C20B \\sim
C14C \\sim C15C \\sim C16C \\sim C17C \\sim C18C \\sim C19C \\sim C20C: within
2.5A with sigma of 0.01 and sigma for terminal atoms of 0.02 within 2.5A
C21 \\sim C22 \\sim C23 \\sim C24 \\sim C25 \\sim C26 \\sim C27: within 2.5A
with sigma of 0.01 and sigma for terminal atoms of 0.02 within 2.5A
Uanis(C14B) = Uanis(C14C) = Uanis(C14A)
5. Rigid body (RIGU) restrains
 All non-hydrogen atoms
 with sigma for 1-2 distances of 0.004 and sigma for 1-3 distances of 0.004
6. Same fragment restrains
{C14A, C15A, C20A, C19A, C18A, C17A, C16A} sigma for 1-2: 0.02, 1-3: 0.04
as in
{C14A, C15A, C16A, C17A, C18A, C19A, C20A}
{C14A, C15A, C20A, C19A, C18A, C17A, C16A} sigma for 1-2: 0.02, 1-3: 0.04
{C14A, C15A, C16A, C17A, C18A, C19A, C20A} sigma for 1-2: 0.02, 1-3: 0.04
as in
{C14B, C15B, C16B, C17B, C18B, C19B, C20B}
{C14A, C15A, C16A, C17A, C18A, C19A, C20A} sigma for 1-2: 0.02, 1-3: 0.04
{C14A, C15A, C20A, C19A, C18A, C17A, C16A} sigma for 1-2: 0.02, 1-3: 0.04
as in
{C14C, C15C, C16C, C17C, C18C, C19C, C20C}
7. Others
 1*[Sof(C14B)+Sof(H14C)+Sof(H14D)+Sof(C15B)+Sof(C16B)+Sof(H16B)+Sof(C17B)+
 Sof(H17B)+Sof(C18B)+Sof(H18B)+Sof(C19B)+Sof(H19B)+Sof(C20B)+Sof(H20B)]+1*
 [Sof(C14A)+Sof(H14A)+Sof(H14B)+Sof(C15A)+Sof(C16A)+Sof(H16A)+Sof(C17A)+
 Sof(H17A)+Sof(C18A)+Sof(H18A)+Sof(C19A)+Sof(H19A)+Sof(C20A)+Sof(H20A)]+1*
 [Sof(C14C)+Sof(H14E)+Sof(H14F)+Sof(C15C)+Sof(C16C)+Sof(H16C)+Sof(C17C)+
 Sof(H17C)+Sof(C18C)+Sof(H18C)+Sof(C19C)+Sof(H19C)+Sof(C20C)+Sof(H20C)]=1 with
 esd of 0.001
 Sof(C14B)=Sof(H14C)=Sof(H14D)=Sof(C15B)=Sof(C16B)=Sof(H16B)=Sof(C17B)=
 Sof(H17B)=Sof(C18B)=Sof(H18B)=Sof(C19B)=Sof(H19B)=Sof(C20B)=Sof(H20B)=FVAR(1)
 Sof(C14A)=Sof(H14A)=Sof(H14B)=Sof(C15A)=Sof(C16A)=Sof(H16A)=Sof(C17A)=
 Sof(H17A)=Sof(C18A)=Sof(H18A)=Sof(C19A)=Sof(H19A)=Sof(C20A)=Sof(H20A)=FVAR(2)
 Sof(C14C)=Sof(H14E)=Sof(H14F)=Sof(C15C)=Sof(C16C)=Sof(H16C)=Sof(C17C)=
 Sof(H17C)=Sof(C18C)=Sof(H18C)=Sof(C19C)=Sof(H19C)=Sof(C20C)=Sof(H20C)=FVAR(3)
 Fixed Sof: C21(0.5) C22(0.5) H22(0.5) C23(0.5) H23(0.5) C24(0.5) H24(0.5)
 C25(0.5) H25(0.5) C26(0.5) H26(0.5) C27(0.5) H27A(0.5) H27B(0.5) H27C(0.5)
8.a Secondary CH2 refined with riding coordinates:
 C14A(H14A,H14B), C14B(H14C,H14D), C14C(H14E,H14F)
8.b Aromatic/amide H refined with riding coordinates:
 C2(H2), C3(H3), C4(H4), C5(H5), C6(H6), C8(H8), C9(H9), C10(H10), C11(H11),
 C12(H12), C22(H22), C23(H23), C24(H24), C25(H25), C26(H26), C16A(H16A),
 C17A(H17A), C18A(H18A), C19A(H19A), C20A(H20A), C16B(H16B), C17B(H17B),
 C18B(H18B), C19B(H19B), C20B(H20B), C16C(H16C), C17C(H17C), C18C(H18C),
 C19C(H19C), C20C(H20C)
8.c Idealised Me refined as rotating group:
 C27(H27A,H27B,H27C)
;
_olex2_date_sample_data_collection 2021-12-03
_olex2_date_sample_submission 2020-09-09
_olex2_exptl_crystal_mounting_method 'in fomblin film on a micromount'
_olex2_submission_original_sample_id OCHDKJ
_olex2_submission_special_instructions 'No special instructions were received'
_oxdiff_exptl_absorpt_empirical_details
;
Empirical correction (ABSPACK) includes:
- Absorption correction using spherical harmonics
- Frame scaling
;
_oxdiff_exptl_absorpt_empirical_full_max 1.791
_oxdiff_exptl_absorpt_empirical_full_min 0.498

loop_
_space_group_symop_operation_xyz
'x, y, z'
'-x, -y, -z'

loop_
_atom_site_label
_atom_site_type_symbol
_atom_site_fract_x
_atom_site_fract_y
_atom_site_fract_z
_atom_site_U_iso_or_equiv
_atom_site_adp_type
_atom_site_occupancy
_atom_site_site_symmetry_order
_atom_site_calc_flag
_atom_site_refinement_flags_posn
_atom_site_refinement_flags_adp
_atom_site_refinement_flags_occupancy
_atom_site_disorder_assembly
_atom_site_disorder_group
P1 P 0.79545(3) 0.47017(3) 0.19563(3) 0.02146(10) Uani 1 1 d . . . . .
N1 N 0.91441(13) 0.68557(10) 0.08724(10) 0.0273(2) Uani 1 1 d D . . . .
H1 H 0.9635(17) 0.6325(15) 0.0397(14) 0.033 Uiso 1 1 d D U . A 1
O1 O 0.90948(10) 0.39746(8) 0.11538(8) 0.0260(2) Uani 1 1 d . . . . .
C1 C 0.82509(15) 0.42415(13) 0.35274(11) 0.0269(3) Uani 1 1 d . . . . .
C2 C 0.95890(17) 0.34518(15) 0.38695(14) 0.0371(3) Uani 1 1 d . . . . .
H2 H 1.032994 0.313368 0.327824 0.045 Uiso 1 1 calc R U . . .
O2 O 0.72887(14) 0.72043(10) 0.23765(10) 0.0448(3) Uani 1 1 d . . . . .
C3 C 0.9841(2) 0.31267(18) 0.50874(15) 0.0488(4) Uani 1 1 d . . . . .
H3 H 1.076007 0.259011 0.532469 0.059 Uiso 1 1 calc R U . . .
C4 C 0.8770(2) 0.35778(18) 0.59432(14) 0.0478(4) Uani 1 1 d . . . . .
H4 H 0.894251 0.333960 0.677067 0.057 Uiso 1 1 calc R U . . .
C5 C 0.7444(2) 0.43755(19) 0.56101(14) 0.0483(4) Uani 1 1 d . . . . .
H5 H 0.671328 0.469665 0.620667 0.058 Uiso 1 1 calc R U . . .
C6 C 0.71777(17) 0.47083(17) 0.44028(13) 0.0384(3) Uani 1 1 d . . . . .
H6 H 0.626270 0.525521 0.417277 0.046 Uiso 1 1 calc R U . . .
C7 C 0.59692(14) 0.45313(13) 0.17850(11) 0.0266(3) Uani 1 1 d . . . . .
C8 C 0.55596(18) 0.32699(17) 0.19903(15) 0.0430(4) Uani 1 1 d . . . . .
H8 H 0.630160 0.255037 0.224106 0.052 Uiso 1 1 calc R U . . .
C9 C 0.4052(2) 0.3069(2) 0.18256(17) 0.0590(5) Uani 1 1 d . . . . .
H9 H 0.376197 0.220933 0.196674 0.071 Uiso 1 1 calc R U . . .
C10 C 0.29786(18) 0.4117(2) 0.14573(14) 0.0587(6) Uani 1 1 d . . . . .
H10 H 0.195194 0.397642 0.134492 0.070 Uiso 1 1 calc R U . . .
C11 C 0.33871(18) 0.5360(2) 0.12530(14) 0.0512(5) Uani 1 1 d . . . . .
H11 H 0.264372 0.607621 0.099588 0.061 Uiso 1 1 calc R U . . .
C12 C 0.48760(16) 0.55772(16) 0.14193(12) 0.0362(3) Uani 1 1 d . . . . .
H12 H 0.515124 0.644130 0.128356 0.043 Uiso 1 1 calc R U . . .
C13 C 0.80866(16) 0.64868(12) 0.17272(11) 0.0275(3) Uani 1 1 d . . . . .
C21 C 0.6277(9) 1.0004(8) 0.4499(9) 0.0493(14) Uani 0.5 1 d D U P B -1
C22 C 0.5432(10) 1.1043(8) 0.5048(9) 0.0593(18) Uani 0.5 1 d D U P B -1
H22 H 0.585888 1.183726 0.504143 0.071 Uiso 0.5 1 calc R U P B -1
C23 C 0.3999(9) 1.0900(9) 0.5586(9) 0.0603(18) Uani 0.5 1 d D U P B -1
H23 H 0.343029 1.160318 0.595227 0.072 Uiso 0.5 1 calc R U P B -1
C24 C 0.3356(10) 0.9755(9) 0.5610(9) 0.0602(18) Uani 0.5 1 d D U P B -1
H24 H 0.235349 0.967630 0.598753 0.072 Uiso 0.5 1 calc R U P B -1
C25 C 0.4152(10) 0.8749(8) 0.5096(9) 0.0543(15) Uani 0.5 1 d D U P B -1
H25 H 0.371555 0.795591 0.511833 0.065 Uiso 0.5 1 calc R U P B -1
C26 C 0.5587(9) 0.8873(8) 0.4545(8) 0.0451(13) Uani 0.5 1 d D U P B -1
H26 H 0.613044 0.815901 0.417988 0.054 Uiso 0.5 1 calc R U P B -1
C27 C 0.7878(5) 1.0176(5) 0.3917(5) 0.0728(12) Uani 0.5 1 d D U P B -1
H27A H 0.795325 1.110905 0.367867 0.109 Uiso 0.5 1 calc R U P B -1
H27B H 0.805877 0.971612 0.320496 0.109 Uiso 0.5 1 calc R U P B -1
H27C H 0.865615 0.981308 0.449013 0.109 Uiso 0.5 1 calc R U P B -1
C14A C 0.9507(19) 0.8218(8) 0.0708(16) 0.0322(7) Uani 0.337(16) 1 d D U P C 1
H14A H 1.062276 0.823096 0.047416 0.039 Uiso 0.337(16) 1 calc R U P C 1
H14B H 0.927740 0.858992 0.147588 0.039 Uiso 0.337(16) 1 calc R U P C 1
C15A C 0.8566(17) 0.9046(11) -0.0251(12) 0.0343(14) Uani 0.337(16) 1 d D U P C 1
C16A C 0.9074(15) 0.9063(14) -0.1460(12) 0.0347(15) Uani 0.337(16) 1 d D U P C 1
H16A H 0.998750 0.852554 -0.169017 0.042 Uiso 0.337(16) 1 calc R U P C 1
C17A C 0.8226(15) 0.9877(13) -0.2330(11) 0.0384(16) Uani 0.337(16) 1 d D U P C 1
H17A H 0.853539 0.987485 -0.315856 0.046 Uiso 0.337(16) 1 calc R U P C 1
C18A C 0.6944(14) 1.0680(13) -0.1976(10) 0.0389(16) Uani 0.337(16) 1 d D U P C 1
H18A H 0.642664 1.128650 -0.256627 0.047 Uiso 0.337(16) 1 calc R U P C 1
C19A C 0.6378(13) 1.0636(10) -0.0791(11) 0.0409(15) Uani 0.337(16) 1 d D U P C 1
H19A H 0.545178 1.116444 -0.057311 0.049 Uiso 0.337(16) 1 calc R U P C 1
C20A C 0.7197(14) 0.9797(11) 0.0080(10) 0.0382(16) Uani 0.337(16) 1 d D U P C 1
H20A H 0.681890 0.973960 0.089969 0.046 Uiso 0.337(16) 1 calc R U P C 1
C14B C 0.9075(12) 0.8294(7) 0.0470(11) 0.0322(7) Uani 0.165(2) 1 d D U P C 2
H14C H 0.803831 0.874847 0.068063 0.039 Uiso 0.165(2) 1 calc R U P C 2
H14D H 0.929639 0.846430 -0.041060 0.039 Uiso 0.165(2) 1 calc R U P C 2
C15B C 1.0304(9) 0.8757(7) 0.1129(7) 0.0343(14) Uani 0.165(2) 1 d D U P C 2
C16B C 1.1854(10) 0.8504(8) 0.0779(9) 0.0449(17) Uani 0.165(2) 1 d D U P C 2
H16B H 1.214743 0.803584 0.011120 0.054 Uiso 0.165(2) 1 calc R U P C 2
C17B C 1.3025(14) 0.8920(12) 0.1383(12) 0.052(2) Uani 0.165(2) 1 d D U P C 2
H17B H 1.409123 0.874337 0.113906 0.062 Uiso 0.165(2) 1 calc R U P C 2
C18B C 1.2527(17) 0.9593(16) 0.2342(13) 0.052(3) Uani 0.165(2) 1 d D U P C 2
H18B H 1.328489 0.988509 0.276355 0.063 Uiso 0.165(2) 1 calc R U P C 2
C19B C 1.0985(15) 0.9871(11) 0.2729(10) 0.055(2) Uani 0.165(2) 1 d D U P C 2
H19B H 1.068751 1.034153 0.339441 0.066 Uiso 0.165(2) 1 calc R U P C 2
C20B C 0.9884(12) 0.9432(8) 0.2105(8) 0.0442(17) Uani 0.165(2) 1 d D U P C 2
H20B H 0.881927 0.960127 0.235792 0.053 Uiso 0.165(2) 1 calc R U P C 2
C14C C 0.9603(13) 0.8180(5) 0.0631(10) 0.0322(7) Uani 0.499(16) 1 d D U P C 3
H14E H 1.067499 0.812773 0.026153 0.039 Uiso 0.499(16) 1 calc R U P C 3
H14F H 0.959814 0.853513 0.140320 0.039 Uiso 0.499(16) 1 calc R U P C 3
C15C C 0.8564(11) 0.9111(7) -0.0186(8) 0.0321(10) Uani 0.499(16) 1 d D U P C 3
C16C C 0.8822(10) 0.9182(10) -0.1431(8) 0.0360(12) Uani 0.499(16) 1 d D U P C 3
H16C H 0.965047 0.862041 -0.175927 0.043 Uiso 0.499(16) 1 calc R U P C 3
C17C C 0.7901(11) 1.0049(9) -0.2204(8) 0.0397(13) Uani 0.499(16) 1 d D U P C 3
H17C H 0.811688 1.009268 -0.304822 0.048 Uiso 0.499(16) 1 calc R U P C 3
C18C C 0.6670(10) 1.0850(8) -0.1741(7) 0.0398(13) Uani 0.499(16) 1 d D U P C 3
H18C H 0.599100 1.140669 -0.226011 0.048 Uiso 0.499(16) 1 calc R U P C 3
C19C C 0.6441(8) 1.0826(6) -0.0498(7) 0.0385(11) Uani 0.499(16) 1 d D U P C 3
H19C H 0.564182 1.141622 -0.017344 0.046 Uiso 0.499(16) 1 calc R U P C 3
C20C C 0.7362(8) 0.9953(7) 0.0273(7) 0.0331(11) Uani 0.499(16) 1 d D U P C 3
H20C H 0.716812 0.993385 0.111754 0.040 Uiso 0.499(16) 1 calc R U P C 3

loop_
_atom_site_aniso_label
_atom_site_aniso_U_11
_atom_site_aniso_U_22
_atom_site_aniso_U_33
_atom_site_aniso_U_23
_atom_site_aniso_U_13
_atom_site_aniso_U_12
P1 0.02047(16) 0.02073(16) 0.02332(16) -0.00185(11) -0.00121(11) -0.00426(11)
N1 0.0355(6) 0.0197(5) 0.0276(5) -0.0030(4) -0.0003(4) -0.0077(4)
O1 0.0239(4) 0.0238(4) 0.0300(5) -0.0030(3) 0.0013(3) -0.0039(3)
C1 0.0255(6) 0.0293(6) 0.0272(6) 0.0004(5) -0.0055(5) -0.0102(5)
C2 0.0325(7) 0.0388(8) 0.0374(7) 0.0049(6) -0.0056(6) -0.0030(6)
O2 0.0630(7) 0.0288(5) 0.0407(6) -0.0109(4) 0.0152(5) -0.0043(5)
C3 0.0443(9) 0.0533(10) 0.0457(9) 0.0130(7) -0.0187(7) -0.0050(7)
C4 0.0527(10) 0.0637(11) 0.0295(7) 0.0065(7) -0.0137(7) -0.0220(8)
C5 0.0466(9) 0.0740(12) 0.0267(7) -0.0069(7) -0.0031(6) -0.0156(8)
C6 0.0326(7) 0.0561(9) 0.0275(7) -0.0059(6) -0.0042(5) -0.0070(6)
C7 0.0217(6) 0.0373(7) 0.0213(6) -0.0042(5) -0.0013(4) -0.0053(5)
C8 0.0369(8) 0.0467(9) 0.0480(9) 0.0024(7) -0.0104(7) -0.0189(7)
C9 0.0499(10) 0.0857(14) 0.0501(10) -0.0050(9) -0.0058(8) -0.0428(10)
C10 0.0232(7) 0.1296(18) 0.0292(8) -0.0201(9) -0.0018(6) -0.0210(9)
C11 0.0251(7) 0.0982(15) 0.0302(7) -0.0206(8) -0.0064(6) 0.0085(8)
C12 0.0295(7) 0.0522(9) 0.0255(6) -0.0090(6) -0.0045(5) 0.0064(6)
C13 0.0345(7) 0.0225(6) 0.0259(6) -0.0040(5) -0.0020(5) -0.0043(5)
C21 0.061(3) 0.040(2) 0.049(3) 0.0059(19) -0.015(2) -0.016(2)
C22 0.078(5) 0.044(3) 0.059(4) -0.010(3) -0.019(3) -0.006(3)
C23 0.071(4) 0.054(4) 0.056(3) -0.024(3) -0.015(3) 0.015(3)
C24 0.060(4) 0.074(4) 0.044(3) -0.012(3) -0.003(3) 0.003(3)
C25 0.063(4) 0.053(3) 0.049(2) -0.004(2) -0.001(2) -0.015(2)
C26 0.061(4) 0.038(2) 0.040(2) -0.0084(16) 0.000(2) -0.016(2)
C27 0.065(3) 0.071(3) 0.079(3) 0.008(2) -0.009(2) -0.013(2)
C14A 0.0393(14) 0.0215(7) 0.0376(13) -0.0011(7) -0.0064(11) -0.0107(8)
C15A 0.043(2) 0.021(2) 0.041(2) -0.001(2) -0.010(2) -0.009(2)
C16A 0.045(3) 0.023(3) 0.038(2) -0.002(2) -0.011(2) -0.008(2)
C17A 0.046(3) 0.026(3) 0.044(3) -0.007(2) -0.009(2) -0.004(3)
C18A 0.051(3) 0.025(3) 0.039(3) -0.001(3) -0.007(3) 0.000(2)
C19A 0.054(2) 0.024(3) 0.046(3) -0.007(2) -0.015(3) 0.001(2)
C20A 0.052(3) 0.025(3) 0.041(3) -0.007(2) -0.012(2) -0.010(2)
C14B 0.0393(14) 0.0215(7) 0.0376(13) -0.0011(7) -0.0064(11) -0.0107(8)
C15B 0.044(3) 0.023(3) 0.036(3) 0.004(2) -0.011(2) -0.012(2)
C16B 0.050(3) 0.028(3) 0.056(4) 0.006(3) -0.009(3) -0.010(3)
C17B 0.056(4) 0.038(4) 0.059(5) 0.013(4) -0.015(4) -0.009(4)
C18B 0.066(5) 0.037(5) 0.055(5) 0.007(4) -0.021(4) -0.015(4)
C19B 0.075(5) 0.043(4) 0.050(4) 0.001(3) -0.017(4) -0.019(4)
C20B 0.065(4) 0.031(3) 0.039(3) 0.001(3) -0.009(3) -0.016(3)
C14C 0.0393(14) 0.0215(7) 0.0376(13) -0.0011(7) -0.0064(11) -0.0107(8)
C15C 0.0412(17) 0.0188(17) 0.0387(18) -0.0017(15) -0.0086(15) -0.0107(15)
C16C 0.044(3) 0.023(2) 0.0424(18) -0.0078(16) -0.0068(18) -0.0051(18)
C17C 0.052(3) 0.026(3) 0.041(2) -0.0091(18) -0.011(2) 0.002(2)
C18C 0.056(3) 0.025(2) 0.038(3) -0.0079(19) -0.013(2) 0.0048(19)
C19C 0.0492(18) 0.0271(19) 0.041(2) -0.0102(16) -0.0101(18) -0.0006(15)
C20C 0.0404(19) 0.0230(19) 0.039(2) -0.0046(15) -0.0082(15) -0.0101(14)

loop_
_atom_type_symbol
_atom_type_description
_atom_type_scat_dispersion_real
_atom_type_scat_dispersion_imag
_atom_type_scat_source
C C 0.0181 0.0091 'International Tables Vol C Tables 4.2.6.8 and 6.1.1.4'
H H 0.0000 0.0000 'International Tables Vol C Tables 4.2.6.8 and 6.1.1.4'
N N 0.0311 0.0180 'International Tables Vol C Tables 4.2.6.8 and 6.1.1.4'
O O 0.0492 0.0322 'International Tables Vol C Tables 4.2.6.8 and 6.1.1.4'
P P 0.2955 0.4335 'International Tables Vol C Tables 4.2.6.8 and 6.1.1.4'

loop_
_exptl_crystal_face_index_h
_exptl_crystal_face_index_k
_exptl_crystal_face_index_l
_exptl_crystal_face_perp_dist
-6 0 -2 0.1074
6 0 2 0.0934
0 -6 -3 0.0639
0 6 3 0.1029
-5 1 -1 0.1113
-4 0 4 0.1001
-1 -6 2 0.0526
-2 6 1 0.0840
6 0 1 0.0850
3 6 3 0.1046
2 -3 -6 0.0652
-1 0 -7 0.0704

loop_
_geom_angle_atom_site_label_1
_geom_angle_atom_site_label_2
_geom_angle_atom_site_label_3
_geom_angle
_geom_angle_site_symmetry_1
_geom_angle_site_symmetry_3
_geom_angle_publ_flag
O1 P1 C1 113.43(6) . . ?
O1 P1 C7 114.50(5) . . ?
O1 P1 C13 112.43(5) . . ?
C1 P1 C13 103.41(6) . . ?
C7 P1 C1 106.11(6) . . ?
C7 P1 C13 106.05(6) . . ?
C13 N1 H1 122.5(11) . . ?
C13 N1 C14A 119.5(8) . . ?
C13 N1 C14B 116.3(5) . . ?
C13 N1 C14C 124.3(6) . . ?
C14A N1 H1 118.0(13) . . ?
C2 C1 P1 119.60(11) . . ?
C2 C1 C6 119.64(13) . . ?
C6 C1 P1 120.72(10) . . ?
C1 C2 H2 120.2 . . ?
C1 C2 C3 119.63(15) . . ?
C3 C2 H2 120.2 . . ?
C2 C3 H3 119.8 . . ?
C4 C3 C2 120.34(15) . . ?
C4 C3 H3 119.8 . . ?
C3 C4 H4 119.8 . . ?
C3 C4 C5 120.40(14) . . ?
C5 C4 H4 119.8 . . ?
C4 C5 H5 120.0 . . ?
C4 C5 C6 119.91(16) . . ?
C6 C5 H5 120.0 . . ?
C1 C6 H6 120.0 . . ?
C5 C6 C1 120.08(15) . . ?
C5 C6 H6 120.0 . . ?
C8 C7 P1 116.77(11) . . ?
C12 C7 P1 123.34(11) . . ?
C12 C7 C8 119.84(13) . . ?
C7 C8 H8 120.3 . . ?
C7 C8 C9 119.47(16) . . ?
C9 C8 H8 120.3 . . ?
C8 C9 H9 120.0 . . ?
C10 C9 C8 120.05(18) . . ?
C10 C9 H9 120.0 . . ?
C9 C10 H10 119.8 . . ?
C11 C10 C9 120.34(14) . . ?
C11 C10 H10 119.8 . . ?
C10 C11 H11 119.8 . . ?
C10 C11 C12 120.30(17) . . ?
C12 C11 H11 119.8 . . ?
C7 C12 H12 120.0 . . ?
C11 C12 C7 119.99(16) . . ?
C11 C12 H12 120.0 . . ?
N1 C13 P1 114.21(9) . . ?
O2 C13 P1 119.98(10) . . ?
O2 C13 N1 125.71(12) . . ?
C22 C21 C27 118.8(5) . . ?
C26 C21 C22 117.2(5) . . ?
C26 C21 C27 124.1(6) . . ?
C21 C22 H22 120.2 . . ?
C23 C22 C21 119.6(5) . . ?
C23 C22 H22 120.2 . . ?
C22 C23 H23 119.4 . . ?
C22 C23 C24 121.3(6) . . ?
C24 C23 H23 119.4 . . ?
C23 C24 H24 120.0 . . ?
C25 C24 C23 120.0(6) . . ?
C25 C24 H24 120.0 . . ?
C24 C25 H25 120.1 . . ?
C24 C25 C26 119.7(6) . . ?
C26 C25 H25 120.1 . . ?
C21 C26 H26 118.9 . . ?
C25 C26 C21 122.3(6) . . ?
C25 C26 H26 118.9 . . ?
C21 C27 H27A 109.5 . . ?
C21 C27 H27B 109.5 . . ?
C21 C27 H27C 109.5 . . ?
H27A C27 H27B 109.5 . . ?
H27A C27 H27C 109.5 . . ?
H27B C27 H27C 109.5 . . ?
N1 C14A H14A 109.5 . . ?
N1 C14A H14B 109.5 . . ?
N1 C14A C15A 110.7(8) . . ?
H14A C14A H14B 108.1 . . ?
C15A C14A H14A 109.5 . . ?
C15A C14A H14B 109.5 . . ?
C16A C15A C14A 120.2(12) . . ?
C20A C15A C14A 119.6(12) . . ?
C20A C15A C16A 120.2(9) . . ?
C15A C16A H16A 120.3 . . ?
C15A C16A C17A 119.4(9) . . ?
C17A C16A H16A 120.3 . . ?
C16A C17A H17A 120.3 . . ?
C18A C17A C16A 119.4(9) . . ?
C18A C17A H17A 120.3 . . ?
C17A C18A H18A 118.9 . . ?
C17A C18A C19A 122.2(9) . . ?
C19A C18A H18A 118.9 . . ?
C18A C19A H19A 120.7 . . ?
C18A C19A C20A 118.6(8) . . ?
C20A C19A H19A 120.7 . . ?
C15A C20A C19A 120.0(9) . . ?
C15A C20A H20A 120.0 . . ?
C19A C20A H20A 120.0 . . ?
N1 C14B H14C 110.6 . . ?
N1 C14B H14D 110.6 . . ?
N1 C14B C15B 105.5(5) . . ?
H14C C14B H14D 108.8 . . ?
C15B C14B H14C 110.6 . . ?
C15B C14B H14D 110.6 . . ?
C16B C15B C14B 121.1(8) . . ?
C16B C15B C20B 118.7(8) . . ?
C20B C15B C14B 120.3(8) . . ?
C15B C16B H16B 118.9 . . ?
C15B C16B C17B 122.1(9) . . ?
C17B C16B H16B 118.9 . . ?
C16B C17B H17B 121.9 . . ?
C18B C17B C16B 116.2(11) . . ?
C18B C17B H17B 121.9 . . ?
C17B C18B H18B 118.1 . . ?
C17B C18B C19B 123.8(13) . . ?
C19B C18B H18B 118.1 . . ?
C18B C19B H19B 121.2 . . ?
C18B C19B C20B 117.5(11) . . ?
C20B C19B H19B 121.2 . . ?
C15B C20B C19B 121.7(9) . . ?
C15B C20B H20B 119.2 . . ?
C19B C20B H20B 119.2 . . ?
N1 C14C H14E 108.9 . . ?
N1 C14C H14F 108.9 . . ?
N1 C14C C15C 113.4(5) . . ?
H14E C14C H14F 107.7 . . ?
C15C C14C H14E 108.9 . . ?
C15C C14C H14F 108.9 . . ?
C16C C15C C14C 120.7(8) . . ?
C20C C15C C14C 121.2(8) . . ?
C20C C15C C16C 118.1(6) . . ?
C15C C16C H16C 119.1 . . ?
C17C C16C C15C 121.8(6) . . ?
C17C C16C H16C 119.1 . . ?
C16C C17C H17C 120.1 . . ?
C18C C17C C16C 119.8(6) . . ?
C18C C17C H17C 120.1 . . ?
C17C C18C H18C 120.6 . . ?
C17C C18C C19C 118.8(6) . . ?
C19C C18C H18C 120.6 . . ?
C18C C19C H19C 119.4 . . ?
C20C C19C C18C 121.1(5) . . ?
C20C C19C H19C 119.4 . . ?
C15C C20C C19C 120.2(5) . . ?
C15C C20C H20C 119.9 . . ?
C19C C20C H20C 119.9 . . ?

loop_
_geom_bond_atom_site_label_1
_geom_bond_atom_site_label_2
_geom_bond_distance
_geom_bond_site_symmetry_2
_geom_bond_publ_flag
P1 O1 1.4886(9) . ?
P1 C1 1.7993(13) . ?
P1 C7 1.7969(12) . ?
P1 C13 1.8563(13) . ?
N1 H1 0.869(13) . ?
N1 C13 1.3305(17) . ?
N1 C14A 1.477(6) . ?
N1 C14B 1.496(7) . ?
N1 C14C 1.469(5) . ?
C1 C2 1.3863(19) . ?
C1 C6 1.393(2) . ?
C2 H2 0.9500 . ?
C2 C3 1.396(2) . ?
O2 C13 1.2258(16) . ?
C3 H3 0.9500 . ?
C3 C4 1.371(3) . ?
C4 H4 0.9500 . ?
C4 C5 1.379(3) . ?
C5 H5 0.9500 . ?
C5 C6 1.387(2) . ?
C6 H6 0.9500 . ?
C7 C8 1.389(2) . ?
C7 C12 1.389(2) . ?
C8 H8 0.9500 . ?
C8 C9 1.393(2) . ?
C9 H9 0.9500 . ?
C9 C10 1.381(3) . ?
C10 H10 0.9500 . ?
C10 C11 1.371(3) . ?
C11 H11 0.9500 . ?
C11 C12 1.383(2) . ?
C12 H12 0.9500 . ?
C21 C22 1.410(7) . ?
C21 C26 1.385(6) . ?
C21 C27 1.516(7) . ?
C22 H22 0.9500 . ?
C22 C23 1.362(7) . ?
C23 H23 0.9500 . ?
C23 C24 1.379(7) . ?
C24 H24 0.9500 . ?
C24 C25 1.348(7) . ?
C25 H25 0.9500 . ?
C25 C26 1.366(6) . ?
C26 H26 0.9500 . ?
C27 H27A 0.9800 . ?
C27 H27B 0.9800 . ?
C27 H27C 0.9800 . ?
C14A H14A 0.9900 . ?
C14A H14B 0.9900 . ?
C14A C15A 1.512(6) . ?
C15A C16A 1.394(11) . ?
C15A C20A 1.391(11) . ?
C16A H16A 0.9500 . ?
C16A C17A 1.397(10) . ?
C17A H17A 0.9500 . ?
C17A C18A 1.369(9) . ?
C18A H18A 0.9500 . ?
C18A C19A 1.380(9) . ?
C19A H19A 0.9500 . ?
C19A C20A 1.397(10) . ?
C20A H20A 0.9500 . ?
C14B H14C 0.9900 . ?
C14B H14D 0.9900 . ?
C14B C15B 1.520(7) . ?
C15B C16B 1.379(10) . ?
C15B C20B 1.383(10) . ?
C16B H16B 0.9500 . ?
C16B C17B 1.421(12) . ?
C17B H17B 0.9500 . ?
C17B C18B 1.377(13) . ?
C18B H18B 0.9500 . ?
C18B C19B 1.386(13) . ?
C19B H19B 0.9500 . ?
C19B C20B 1.396(11) . ?
C20B H20B 0.9500 . ?
C14C H14E 0.9900 . ?
C14C H14F 0.9900 . ?
C14C C15C 1.506(5) . ?
C15C C16C 1.394(7) . ?
C15C C20C 1.387(7) . ?
C16C H16C 0.9500 . ?
C16C C17C 1.388(7) . ?
C17C H17C 0.9500 . ?
C17C C18C 1.381(6) . ?
C18C H18C 0.9500 . ?
C18C C19C 1.394(6) . ?
C19C H19C 0.9500 . ?
C19C C20C 1.389(6) . ?
C20C H20C 0.9500 . ?

loop_
_geom_torsion_atom_site_label_1
_geom_torsion_atom_site_label_2
_geom_torsion_atom_site_label_3
_geom_torsion_atom_site_label_4
_geom_torsion
_geom_torsion_site_symmetry_1
_geom_torsion_site_symmetry_2
_geom_torsion_site_symmetry_3
_geom_torsion_site_symmetry_4
_geom_torsion_publ_flag
P1 C1 C2 C3 178.08(12) . . . . ?
P1 C1 C6 C5 -178.13(12) . . . . ?
P1 C7 C8 C9 -177.48(13) . . . . ?
P1 C7 C12 C11 176.93(10) . . . . ?
N1 C14A C15A C16A -84.0(14) . . . . ?
N1 C14A C15A C20A 96.4(15) . . . . ?
N1 C14B C15B C16B 75.6(10) . . . . ?
N1 C14B C15B C20B -103.7(9) . . . . ?
N1 C14C C15C C16C -85.7(10) . . . . ?
N1 C14C C15C C20C 96.7(10) . . . . ?
O1 P1 C1 C2 10.25(13) . . . . ?
O1 P1 C1 C6 -172.09(10) . . . . ?
O1 P1 C7 C8 59.21(12) . . . . ?
O1 P1 C7 C12 -118.22(11) . . . . ?
O1 P1 C13 N1 1.37(12) . . . . ?
O1 P1 C13 O2 -175.35(11) . . . . ?
C1 P1 C7 C8 -66.69(12) . . . . ?
C1 P1 C7 C12 115.88(11) . . . . ?
C1 P1 C13 N1 124.10(10) . . . . ?
C1 P1 C13 O2 -52.62(13) . . . . ?
C1 C2 C3 C4 0.4(2) . . . . ?
C2 C1 C6 C5 -0.5(2) . . . . ?
C2 C3 C4 C5 -1.1(3) . . . . ?
C3 C4 C5 C6 1.0(3) . . . . ?
C4 C5 C6 C1 -0.2(3) . . . . ?
C6 C1 C2 C3 0.4(2) . . . . ?
C7 P1 C1 C2 136.80(11) . . . . ?
C7 P1 C1 C6 -45.54(13) . . . . ?
C7 P1 C13 N1 -124.48(10) . . . . ?
C7 P1 C13 O2 58.81(13) . . . . ?
C7 C8 C9 C10 0.2(3) . . . . ?
C8 C7 C12 C11 -0.4(2) . . . . ?
C8 C9 C10 C11 -0.1(3) . . . . ?
C9 C10 C11 C12 -0.3(2) . . . . ?
C10 C11 C12 C7 0.6(2) . . . . ?
C12 C7 C8 C9 0.0(2) . . . . ?
C13 P1 C1 C2 -111.81(12) . . . . ?
C13 P1 C1 C6 65.85(12) . . . . ?
C13 P1 C7 C8 -176.21(11) . . . . ?
C13 P1 C7 C12 6.36(13) . . . . ?
C13 N1 C14A C15A -94.7(13) . . . . ?
C13 N1 C14B C15B 99.4(7) . . . . ?
C13 N1 C14C C15C -85.0(9) . . . . ?
C21 C22 C23 C24 0.2(12) . . . . ?
C22 C21 C26 C25 -0.2(11) . . . . ?
C22 C23 C24 C25 0.2(12) . . . . ?
C23 C24 C25 C26 -0.6(12) . . . . ?
C24 C25 C26 C21 0.6(12) . . . . ?
C26 C21 C22 C23 -0.2(11) . . . . ?
C27 C21 C22 C23 -179.3(8) . . . . ?
C27 C21 C26 C25 178.9(7) . . . . ?
C14A N1 C13 P1 -172.1(5) . . . . ?
C14A N1 C13 O2 4.4(6) . . . . ?
C14A C15A C16A C17A -177.2(12) . . . . ?
C14A C15A C20A C19A 175.4(10) . . . . ?
C15A C16A C17A C18A 2.4(12) . . . . ?
C16A C15A C20A C19A -4.2(14) . . . . ?
C16A C17A C18A C19A -5.6(17) . . . . ?
C17A C18A C19A C20A 3.8(17) . . . . ?
C18A C19A C20A C15A 1.1(15) . . . . ?
C20A C15A C16A C17A 2.4(12) . . . . ?
C14B N1 C13 P1 167.5(4) . . . . ?
C14B N1 C13 O2 -16.1(4) . . . . ?
C14B C15B C16B C17B -179.7(8) . . . . ?
C14B C15B C20B C19B -180.0(8) . . . . ?
C15B C16B C17B C18B 0.0(13) . . . . ?
C16B C15B C20B C19B 0.7(12) . . . . ?
C16B C17B C18B C19B 0(2) . . . . ?
C17B C18B C19B C20B 0(2) . . . . ?
C18B C19B C20B C15B -0.7(16) . . . . ?
C20B C15B C16B C17B -0.4(10) . . . . ?
C14C N1 C13 P1 -171.8(4) . . . . ?
C14C N1 C13 O2 4.7(4) . . . . ?
C14C C15C C16C C17C -178.6(8) . . . . ?
C14C C15C C20C C19C 178.4(6) . . . . ?
C15C C16C C17C C18C -1.5(9) . . . . ?
C16C C15C C20C C19C 0.8(9) . . . . ?
C16C C17C C18C C19C 4.1(11) . . . . ?
C17C C18C C19C C20C -4.4(11) . . . . ?
C18C C19C C20C C15C 1.9(10) . . . . ?
C20C C15C C16C C17C -1.0(8) . . . . ?

loop_
_exptl_oxdiff_crystal_face_indexfrac_h
_exptl_oxdiff_crystal_face_indexfrac_k
_exptl_oxdiff_crystal_face_indexfrac_l
_exptl_oxdiff_crystal_face_x
_exptl_oxdiff_crystal_face_y
_exptl_oxdiff_crystal_face_z
-5.5320 0.2188 -1.5275 0.2369 0.7336 0.6370
5.5618 0.3923 1.8632 -0.2549 -0.7888 -0.5593
0.1222 -6.2716 -3.3174 0.1655 0.5089 -0.8447
-0.0728 6.2764 3.3346 -0.1678 -0.5160 0.8400
-5.3104 1.4528 -0.8017 0.1935 0.6000 0.7762
-4.4829 -0.1292 3.9737 -0.5306 0.5873 0.6112
-0.6934 -6.2451 1.8063 -0.5271 0.5849 -0.6165
-2.4675 5.6091 1.0999 0.1140 -0.1275 0.9853
5.6293 0.3173 1.1829 -0.1660 -0.7877 -0.5933
2.8489 5.8750 3.2550 -0.1854 -0.8750 0.4471
1.8349 -3.4403 -5.8421 0.6316 0.0667 -0.7724
-0.6201 0.2710 -7.1856 0.9915 0.1052 -0.0763
